data_7057332
loop_
_publ_author_name
'Dong, Dapeng'
'Li, Zhenghua'
'Liu, Dedi'
'Yu, Naisen'
'Zhao, Haiyan'
'Chen, Huiying'
'Liu, Jia'
'Liu, Dongping'

_publ_section_title
;
 Postsynthetic modification of single Pd sites into uncoordinated
 polypyridine groups of a MOF as the highly efficient catalyst for Heck
 and Suzuki reactions
;
_journal_issue 11
_journal_name_full 'New Journal of Chemistry'
_journal_page_first 9317
_journal_paper_doi 10.1039/C8NJ00518D
_journal_volume 42
_journal_year 2018
_chemical_formula_sum 'C66 H42 Ho N9 O6'
_chemical_formula_weight 1222.01
_space_group_crystal_system monoclinic
_space_group_IT_number 15
_space_group_name_Hall '-C 2yc'
_space_group_name_H-M_alt 'C 1 2/c 1'
_symmetry_space_group_name_Hall '-C 2yc'
_symmetry_space_group_name_H-M 'C 1 2/c 1'
_atom_sites_solution_hydrogens geom
_audit_creation_method SHELXL-2014/7
_audit_update_record
;
2018-03-23 deposited with the CCDC.
2018-04-23 downloaded from the CCDC.
;
_cell_angle_alpha 90
_cell_angle_beta 109.0973(9)
_cell_angle_gamma 90
_cell_formula_units_Z 4
_cell_length_a 33.823(2)
_cell_length_b 13.7794(10)
_cell_length_c 12.2450(9)
_cell_measurement_reflns_used 9962
_cell_measurement_temperature 296(2)
_cell_measurement_theta_max 27.43
_cell_measurement_theta_min 2.23
_cell_volume 5392.8(6)
_computing_cell_refinement 'Bruker SAINT'
_computing_data_collection 'Bruker APEX2'
_computing_data_reduction 'Bruker SAINT'
_computing_molecular_graphics 'Bruker SHELXTL'
_computing_publication_material 'Bruker SHELXTL'
_computing_structure_refinement 'SHELXL-2014 (Sheldrick 2014)'
_computing_structure_solution 'SHELXS-97 (Sheldrick 2008)'
_diffrn_ambient_temperature 296(2)
_diffrn_measured_fraction_theta_full 0.996
_diffrn_measured_fraction_theta_max 0.990
_diffrn_measurement_device_type 'Bruker APEX-II CCD'
_diffrn_measurement_method '\f and \w scans'
_diffrn_radiation_type MoK\a
_diffrn_radiation_wavelength 0.71073
_diffrn_reflns_av_R_equivalents 0.0278
_diffrn_reflns_av_unetI/netI 0.0262
_diffrn_reflns_Laue_measured_fraction_full 0.996
_diffrn_reflns_Laue_measured_fraction_max 0.990
_diffrn_reflns_limit_h_max 42
_diffrn_reflns_limit_h_min -43
_diffrn_reflns_limit_k_max 17
_diffrn_reflns_limit_k_min -17
_diffrn_reflns_limit_l_max 15
_diffrn_reflns_limit_l_min -15
_diffrn_reflns_number 23201
_diffrn_reflns_point_group_measured_fraction_full 0.996
_diffrn_reflns_point_group_measured_fraction_max 0.990
_diffrn_reflns_theta_full 25.242
_diffrn_reflns_theta_max 27.484
_diffrn_reflns_theta_min 2.226
_exptl_absorpt_coefficient_mu 1.532
_exptl_absorpt_correction_type none
_exptl_crystal_colour yellow
_exptl_crystal_density_diffrn 1.505
_exptl_crystal_description block
_exptl_crystal_F_000 2464
_exptl_crystal_size_max 0.22
_exptl_crystal_size_mid 0.12
_exptl_crystal_size_min 0.10
_refine_diff_density_max 0.788
_refine_diff_density_min -0.799
_refine_diff_density_rms 0.080
_refine_ls_extinction_method none
_refine_ls_goodness_of_fit_ref 1.083
_refine_ls_hydrogen_treatment constr
_refine_ls_matrix_type full
_refine_ls_number_parameters 373
_refine_ls_number_reflns 6113
_refine_ls_number_restraints 0
_refine_ls_restrained_S_all 1.083
_refine_ls_R_factor_all 0.0312
_refine_ls_R_factor_gt 0.0275
_refine_ls_shift/su_max 0.000
_refine_ls_shift/su_mean 0.000
_refine_ls_structure_factor_coef Fsqd
_refine_ls_weighting_details 'w=1/[\s^2^(Fo^2^)+(0.0364P)^2^+8.9624P] where P=(Fo^2^+2Fc^2^)/3'
_refine_ls_weighting_scheme calc
_refine_ls_wR_factor_gt 0.0702
_refine_ls_wR_factor_ref 0.0716
_reflns_Friedel_coverage 0.000
_reflns_number_gt 5684
_reflns_number_total 6113
_reflns_threshold_expression 'I > 2\s(I)'
_cod_data_source_file c8nj00518d2.cif
_cod_data_source_block 2
_cod_depositor_comments 'Adding full bibliography for 7057332.cif.'
_cod_original_cell_volume 5392.8(7)
_cod_database_code 7057332
_shelx_shelxl_version_number 2014/7
_shelx_space_group_comment
;
The symmetry employed for this shelxl refinement is uniquely defined
by the following loop, which should always be used as a source of
symmetry information in preference to the above space-group names.
They are only intended as comments.
;

loop_
_space_group_symop_operation_xyz
'x, y, z'
'-x, y, -z+1/2'
'x+1/2, y+1/2, z'
'-x+1/2, y+1/2, -z+1/2'
'-x, -y, -z'
'x, -y, z-1/2'
'-x+1/2, -y+1/2, -z'
'x+1/2, -y+1/2, z-1/2'

loop_
_atom_site_label
_atom_site_type_symbol
_atom_site_fract_x
_atom_site_fract_y
_atom_site_fract_z
_atom_site_U_iso_or_equiv
_atom_site_adp_type
_atom_site_occupancy
_atom_site_site_symmetry_order
_atom_site_calc_flag
_atom_site_refinement_flags_posn
_atom_site_refinement_flags_adp
_atom_site_refinement_flags_occupancy
Ho1 Ho 0.5000 0.26568(2) 0.7500 0.02085(6) Uani 1 2 d S T P
C3 C 0.24336(14) 0.3625(3) -0.3821(3) 0.0606(10) Uani 1 1 d . . .
H3A H 0.2214 0.3659 -0.4517 0.073 Uiso 1 1 calc R U .
C2 C 0.28321(15) 0.3438(4) -0.3807(4) 0.0723(12) Uani 1 1 d . . .
H2A H 0.2889 0.3332 -0.4491 0.087 Uiso 1 1 calc R U .
C1 C 0.31463(15) 0.3409(4) -0.2761(4) 0.0821(15) Uani 1 1 d . . .
H1A H 0.3418 0.3299 -0.2759 0.098 Uiso 1 1 calc R U .
N1 N 0.30857(10) 0.3529(3) -0.1746(3) 0.0614(9) Uani 1 1 d . . .
C5 C 0.26942(10) 0.3691(2) -0.1762(3) 0.0401(7) Uani 1 1 d . . .
C6 C 0.26328(9) 0.3757(2) -0.0623(3) 0.0358(6) Uani 1 1 d . . .
C7 C 0.29555(9) 0.3525(2) 0.0386(3) 0.0383(7) Uani 1 1 d . . .
H7A H 0.3219 0.3369 0.0354 0.046 Uiso 1 1 calc R U .
C8 C 0.28840(9) 0.3527(2) 0.1438(3) 0.0351(6) Uani 1 1 d . . .
C9 C 0.24846(9) 0.3771(2) 0.1435(3) 0.0369(6) Uani 1 1 d . . .
H9A H 0.2423 0.3781 0.2121 0.044 Uiso 1 1 calc R U .
C10 C 0.21784(9) 0.4000(2) 0.0391(3) 0.0368(6) Uani 1 1 d . . .
C11 C 0.17442(9) 0.4273(3) 0.0344(3) 0.0448(8) Uani 1 1 d . . .
N3 N 0.16374(9) 0.4072(3) 0.1273(3) 0.0569(8) Uani 1 1 d . . .
C15 C 0.12429(13) 0.4311(4) 0.1213(4) 0.0746(14) Uani 1 1 d . . .
H15A H 0.1158 0.4168 0.1844 0.089 Uiso 1 1 calc R U .
C14 C 0.09644(13) 0.4747(4) 0.0281(5) 0.0889(18) Uani 1 1 d . . .
H14A H 0.0695 0.4891 0.0278 0.107 Uiso 1 1 calc R U .
C13 C 0.10828(13) 0.4968(4) -0.0638(5) 0.0890(17) Uani 1 1 d . . .
H13A H 0.0899 0.5283 -0.1275 0.107 Uiso 1 1 calc R U .
C16 C 0.38470(9) 0.2358(2) 0.3511(3) 0.0380(7) Uani 1 1 d . . .
H16A H 0.4042 0.1889 0.3493 0.046 Uiso 1 1 calc R U .
C17 C 0.35207(10) 0.2576(2) 0.2515(3) 0.0401(7) Uani 1 1 d . . .
H17A H 0.3499 0.2252 0.1832 0.048 Uiso 1 1 calc R U .
C18 C 0.32238(8) 0.3275(2) 0.2521(2) 0.0327(6) Uani 1 1 d . . .
C19 C 0.32567(9) 0.3732(2) 0.3562(3) 0.0368(6) Uani 1 1 d . . .
H19A H 0.3058 0.4188 0.3590 0.044 Uiso 1 1 calc R U .
C20 C 0.35836(9) 0.3511(2) 0.4553(2) 0.0335(6) Uani 1 1 d . . .
H20A H 0.3602 0.3821 0.5243 0.040 Uiso 1 1 calc R U .
C21 C 0.38838(8) 0.2838(2) 0.4537(2) 0.0293(6) Uani 1 1 d . . .
C22 C 0.42639(9) 0.2686(2) 0.5589(2) 0.0302(6) Uani 1 1 d . . .
C23 C 0.44593(10) 0.2839(2) 0.9326(3) 0.0346(6) Uani 1 1 d . . .
H23A H 0.4514 0.2176 0.9359 0.041 Uiso 1 1 calc R U .
C24 C 0.41784(10) 0.3179(2) 0.9825(3) 0.0441(8) Uani 1 1 d . . .
H24A H 0.4045 0.2756 1.0184 0.053 Uiso 1 1 calc R U .
C25 C 0.40980(12) 0.4154(3) 0.9785(4) 0.0547(10) Uani 1 1 d . . .
H25A H 0.3912 0.4406 1.0128 0.066 Uiso 1 1 calc R U .
C26 C 0.42967(11) 0.4760(2) 0.9228(3) 0.0509(9) Uani 1 1 d . . .
H26A H 0.4243 0.5423 0.9182 0.061 Uiso 1 1 calc R U .
C27 C 0.45773(8) 0.43651(18) 0.8739(2) 0.0264(5) Uani 1 1 d . . .
C28 C 0.47940(8) 0.49635(18) 0.8092(2) 0.0265(5) Uani 1 1 d . . .
C29 C 0.47845(9) 0.59662(18) 0.8099(2) 0.0291(6) Uani 1 1 d . . .
H29A H 0.4634 0.6290 0.8503 0.035 Uiso 1 1 calc R U .
C30 C 0.5000 0.6493(2) 0.7500 0.0262(7) Uani 1 2 d S T P
C31 C 0.5000 0.7573(2) 0.7500 0.0254(7) Uani 1 2 d S T P
C32 C 0.48705(9) 0.8091(2) 0.8302(3) 0.0333(6) Uani 1 1 d . . .
H32A H 0.4786 0.7759 0.8849 0.040 Uiso 1 1 calc R U .
C33 C 0.5000 0.0693(2) 0.7500 0.0246(7) Uani 1 2 d S T P
C34 C 0.5000 -0.0395(2) 0.7500 0.0254(7) Uani 1 2 d S T P
C35 C 0.51332(9) -0.09046(19) 0.6712(3) 0.0323(6) Uani 1 1 d . . .
H35A H 0.5226 -0.0568 0.6184 0.039 Uiso 1 1 calc R U .
C4 C 0.23624(11) 0.3764(3) -0.2786(3) 0.0476(8) Uani 1 1 d . . .
H4A H 0.2095 0.3905 -0.2775 0.057 Uiso 1 1 calc R U .
N2 N 0.22485(7) 0.40022(19) -0.0619(2) 0.0366(5) Uani 1 1 d . . .
C12 C 0.14780(12) 0.4724(4) -0.0624(4) 0.0683(12) Uani 1 1 d . . .
H12A H 0.1564 0.4859 -0.1255 0.082 Uiso 1 1 calc R U .
N4 N 0.46589(7) 0.34139(15) 0.87940(18) 0.0246(4) Uani 1 1 d . . .
N5 N 0.5000 0.4461(2) 0.7500 0.0247(6) Uani 1 2 d S T P
O1 O 0.45632(7) 0.21915(17) 0.55291(18) 0.0427(5) Uani 1 1 d . . .
O2 O 0.42812(7) 0.31095(19) 0.65151(19) 0.0518(6) Uani 1 1 d . . .
O3 O 0.47403(6) 0.11326(13) 0.78582(17) 0.0313(4) Uani 1 1 d . . .

loop_
_atom_site_aniso_label
_atom_site_aniso_U_11
_atom_site_aniso_U_22
_atom_site_aniso_U_33
_atom_site_aniso_U_23
_atom_site_aniso_U_13
_atom_site_aniso_U_12
Ho1 0.02317(9) 0.01363(8) 0.02452(9) 0.000 0.00611(6) 0.000
C3 0.068(3) 0.071(3) 0.0374(19) 0.0068(17) 0.0106(18) -0.003(2)
C2 0.082(3) 0.097(4) 0.043(2) -0.002(2) 0.028(2) -0.003(3)
C1 0.058(3) 0.140(5) 0.056(3) -0.006(3) 0.029(2) 0.004(3)
N1 0.0422(17) 0.100(3) 0.0433(17) -0.0007(16) 0.0154(14) 0.0045(16)
C5 0.0390(17) 0.0411(17) 0.0384(16) 0.0039(13) 0.0101(13) -0.0021(13)
C6 0.0316(15) 0.0387(16) 0.0331(15) 0.0033(12) 0.0049(12) 0.0008(12)
C7 0.0251(14) 0.0481(18) 0.0381(16) 0.0029(13) 0.0055(12) 0.0044(12)
C8 0.0286(15) 0.0386(16) 0.0327(15) 0.0017(12) 0.0027(12) 0.0033(11)
C9 0.0310(15) 0.0435(17) 0.0334(15) -0.0006(12) 0.0065(12) 0.0042(12)
C10 0.0271(14) 0.0397(17) 0.0380(16) -0.0032(12) 0.0031(12) 0.0053(12)
C11 0.0279(16) 0.053(2) 0.0458(18) -0.0160(15) 0.0017(13) 0.0072(13)
N3 0.0342(16) 0.078(2) 0.0563(19) -0.0174(16) 0.0125(14) 0.0000(14)
C15 0.049(2) 0.104(4) 0.079(3) -0.039(3) 0.031(2) -0.008(2)
C14 0.029(2) 0.123(4) 0.103(4) -0.050(3) 0.005(2) 0.016(2)
C13 0.040(2) 0.125(5) 0.086(3) -0.016(3) -0.002(2) 0.036(3)
C16 0.0290(15) 0.0451(17) 0.0352(15) -0.0011(12) 0.0039(12) 0.0080(12)
C17 0.0328(16) 0.0513(19) 0.0299(15) -0.0065(12) 0.0015(12) 0.0069(13)
C18 0.0248(14) 0.0393(16) 0.0297(14) 0.0038(11) 0.0031(11) 0.0003(11)
C19 0.0303(15) 0.0412(17) 0.0354(15) 0.0023(12) 0.0061(12) 0.0065(12)
C20 0.0314(15) 0.0389(16) 0.0276(14) -0.0011(11) 0.0060(11) -0.0005(11)
C21 0.0249(13) 0.0310(15) 0.0283(13) 0.0035(10) 0.0035(10) -0.0055(10)
C22 0.0270(14) 0.0325(14) 0.0275(13) 0.0045(11) 0.0039(11) -0.0031(11)
C23 0.0475(17) 0.0231(14) 0.0379(15) 0.0045(11) 0.0206(13) -0.0015(11)
C24 0.0483(19) 0.0356(18) 0.060(2) 0.0078(14) 0.0328(16) -0.0066(13)
C25 0.062(2) 0.0397(18) 0.088(3) 0.0024(17) 0.058(2) 0.0025(16)
C26 0.062(2) 0.0230(15) 0.089(3) 0.0033(15) 0.054(2) 0.0039(14)
C27 0.0300(14) 0.0190(12) 0.0330(14) -0.0019(10) 0.0143(11) -0.0021(10)
C28 0.0299(14) 0.0177(12) 0.0356(14) -0.0005(10) 0.0157(11) -0.0009(10)
C29 0.0379(15) 0.0153(12) 0.0407(15) -0.0005(10) 0.0220(13) 0.0021(10)
C30 0.031(2) 0.0152(17) 0.034(2) 0.000 0.0139(16) 0.000
C31 0.0307(19) 0.0127(16) 0.0348(19) 0.000 0.0137(15) 0.000
C32 0.0474(17) 0.0207(14) 0.0405(15) 0.0020(11) 0.0265(14) -0.0008(12)
C33 0.0238(18) 0.0155(17) 0.0319(19) 0.000 0.0058(15) 0.000
C34 0.0254(18) 0.0122(16) 0.036(2) 0.000 0.0070(15) 0.000
C35 0.0451(16) 0.0173(13) 0.0427(16) 0.0032(11) 0.0257(14) -0.0029(11)
C4 0.0438(19) 0.058(2) 0.0362(17) 0.0090(15) 0.0068(14) 0.0003(15)
N2 0.0291(13) 0.0400(14) 0.0347(13) 0.0014(10) 0.0024(10) 0.0057(10)
C12 0.041(2) 0.098(3) 0.056(2) -0.002(2) 0.0019(18) 0.026(2)
N4 0.0318(12) 0.0181(10) 0.0246(10) 0.0012(8) 0.0101(9) -0.0012(8)
N5 0.0282(16) 0.0145(14) 0.0356(17) 0.000 0.0161(13) 0.000
O1 0.0308(11) 0.0632(15) 0.0297(11) -0.0039(10) 0.0039(9) 0.0083(10)
O2 0.0418(13) 0.0649(16) 0.0363(12) -0.0141(11) -0.0042(10) 0.0169(11)
O3 0.0348(11) 0.0169(9) 0.0475(12) -0.0018(8) 0.0207(9) -0.0008(7)

loop_
_atom_type_symbol
_atom_type_description
_atom_type_scat_dispersion_real
_atom_type_scat_dispersion_imag
_atom_type_scat_source
C C 0.0033 0.0016 'International Tables Vol C Tables 4.2.6.8 and 6.1.1.4'
H H 0.0000 0.0000 'International Tables Vol C Tables 4.2.6.8 and 6.1.1.4'
N N 0.0061 0.0033 'International Tables Vol C Tables 4.2.6.8 and 6.1.1.4'
O O 0.0106 0.0060 'International Tables Vol C Tables 4.2.6.8 and 6.1.1.4'
Ho Ho -0.2175 4.6783 'International Tables Vol C Tables 4.2.6.8 and 6.1.1.4'

loop_
_geom_angle_atom_site_label_1
_geom_angle_atom_site_label_2
_geom_angle_atom_site_label_3
_geom_angle
_geom_angle_site_symmetry_1
_geom_angle_site_symmetry_3
O3 Ho1 O3 55.40(9) 2_656 .
O3 Ho1 O2 120.62(8) 2_656 .
O3 Ho1 O2 87.01(8) . .
O3 Ho1 O2 87.01(8) 2_656 2_656
O3 Ho1 O2 120.62(7) . 2_656
O2 Ho1 O2 150.07(13) . 2_656
O3 Ho1 O1 79.13(7) 2_656 2_656
O3 Ho1 O1 74.24(7) . 2_656
O2 Ho1 O1 137.58(8) . 2_656
O2 Ho1 O1 52.84(7) 2_656 2_656
O3 Ho1 O1 74.24(7) 2_656 .
O3 Ho1 O1 79.12(7) . .
O2 Ho1 O1 52.84(7) . .
O2 Ho1 O1 137.58(8) 2_656 .
O1 Ho1 O1 149.87(11) 2_656 .
O3 Ho1 N4 140.34(7) 2_656 .
O3 Ho1 N4 88.65(6) . .
O2 Ho1 N4 66.86(7) . .
O2 Ho1 N4 100.10(8) 2_656 .
O1 Ho1 N4 74.85(7) 2_656 .
O1 Ho1 N4 118.72(7) . .
O3 Ho1 N4 88.65(6) 2_656 2_656
O3 Ho1 N4 140.34(7) . 2_656
O2 Ho1 N4 100.10(8) . 2_656
O2 Ho1 N4 66.86(7) 2_656 2_656
O1 Ho1 N4 118.72(7) 2_656 2_656
O1 Ho1 N4 74.85(7) . 2_656
N4 Ho1 N4 130.14(9) . 2_656
O3 Ho1 N5 152.30(4) 2_656 .
O3 Ho1 N5 152.30(4) . .
O2 Ho1 N5 75.04(6) . .
O2 Ho1 N5 75.04(6) 2_656 .
O1 Ho1 N5 105.07(6) 2_656 .
O1 Ho1 N5 105.07(6) . .
N4 Ho1 N5 65.07(5) . .
N4 Ho1 N5 65.07(5) 2_656 .
O3 Ho1 C33 27.70(4) 2_656 .
O3 Ho1 C33 27.70(4) . .
O2 Ho1 C33 104.96(6) . .
O2 Ho1 C33 104.96(6) 2_656 .
O1 Ho1 C33 74.93(6) 2_656 .
O1 Ho1 C33 74.93(6) . .
N4 Ho1 C33 114.93(5) . .
N4 Ho1 C33 114.93(5) 2_656 .
N5 Ho1 C33 180.0 . .
O3 Ho1 C22 83.43(7) 2_656 2_656
O3 Ho1 C22 98.03(8) . 2_656
O2 Ho1 C22 152.46(8) . 2_656
O2 Ho1 C22 26.61(8) 2_656 2_656
O1 Ho1 C22 26.28(8) 2_656 2_656
O1 Ho1 C22 154.70(8) . 2_656
N4 Ho1 C22 86.13(8) . 2_656
N4 Ho1 C22 93.19(8) 2_656 2_656
N5 Ho1 C22 89.18(6) . 2_656
C33 Ho1 C22 90.82(6) . 2_656
O3 Ho1 C22 98.03(8) 2_656 .
O3 Ho1 C22 83.42(7) . .
O2 Ho1 C22 26.61(8) . .
O2 Ho1 C22 152.46(8) 2_656 .
O1 Ho1 C22 154.70(8) 2_656 .
O1 Ho1 C22 26.28(8) . .
N4 Ho1 C22 93.19(8) . .
N4 Ho1 C22 86.13(8) 2_656 .
N5 Ho1 C22 89.19(6) . .
C33 Ho1 C22 90.81(6) . .
C22 Ho1 C22 178.37(11) 2_656 .
C2 C3 C4 118.9(4) . .
C2 C3 H3A 120.6 . .
C4 C3 H3A 120.6 . .
C3 C2 C1 118.5(4) . .
C3 C2 H2A 120.8 . .
C1 C2 H2A 120.8 . .
N1 C1 C2 123.9(4) . .
N1 C1 H1A 118.0 . .
C2 C1 H1A 118.0 . .
C1 N1 C5 117.4(3) . .
N1 C5 C4 122.0(3) . .
N1 C5 C6 116.1(3) . .
C4 C5 C6 121.8(3) . .
N2 C6 C7 122.2(3) . .
N2 C6 C5 116.9(3) . .
C7 C6 C5 120.8(3) . .
C8 C7 C6 120.0(3) . .
C8 C7 H7A 120.0 . .
C6 C7 H7A 120.0 . .
C7 C8 C9 117.5(3) . .
C7 C8 C18 120.7(3) . .
C9 C8 C18 121.8(3) . .
C8 C9 C10 119.2(3) . .
C8 C9 H9A 120.4 . .
C10 C9 H9A 120.4 . .
N2 C10 C9 123.2(3) . .
N2 C10 C11 115.6(3) . .
C9 C10 C11 121.2(3) . .
N3 C11 C12 123.0(3) . .
N3 C11 C10 116.8(3) . .
C12 C11 C10 120.2(3) . .
C11 N3 C15 116.3(4) . .
N3 C15 C14 123.6(5) . .
N3 C15 H15A 118.2 . .
C14 C15 H15A 118.2 . .
C13 C14 C15 119.2(4) . .
C13 C14 H14A 120.4 . .
C15 C14 H14A 120.4 . .
C14 C13 C12 119.2(5) . .
C14 C13 H13A 120.4 . .
C12 C13 H13A 120.4 . .
C17 C16 C21 120.2(3) . .
C17 C16 H16A 119.9 . .
C21 C16 H16A 119.9 . .
C16 C17 C18 120.9(3) . .
C16 C17 H17A 119.5 . .
C18 C17 H17A 119.5 . .
C17 C18 C19 118.4(3) . .
C17 C18 C8 120.4(3) . .
C19 C18 C8 121.2(3) . .
C20 C19 C18 120.4(3) . .
C20 C19 H19A 119.8 . .
C18 C19 H19A 119.8 . .
C21 C20 C19 121.0(3) . .
C21 C20 H20A 119.5 . .
C19 C20 H20A 119.5 . .
C20 C21 C16 119.0(3) . .
C20 C21 C22 120.4(3) . .
C16 C21 C22 120.4(3) . .
O1 C22 O2 120.6(3) . .
O1 C22 C21 120.6(3) . .
O2 C22 C21 118.7(3) . .
O1 C22 Ho1 61.53(15) . .
O2 C22 Ho1 59.23(15) . .
C21 C22 Ho1 172.35(19) . .
N4 C23 C24 123.2(3) . .
N4 C23 H23A 118.4 . .
C24 C23 H23A 118.4 . .
C25 C24 C23 118.6(3) . .
C25 C24 H24A 120.7 . .
C23 C24 H24A 120.7 . .
C24 C25 C26 119.2(3) . .
C24 C25 H25A 120.4 . .
C26 C25 H25A 120.4 . .
C25 C26 C27 119.2(3) . .
C25 C26 H26A 120.4 . .
C27 C26 H26A 120.4 . .
N4 C27 C26 121.4(2) . .
N4 C27 C28 116.1(2) . .
C26 C27 C28 122.5(2) . .
N5 C28 C29 122.3(2) . .
N5 C28 C27 115.6(2) . .
C29 C28 C27 122.2(2) . .
C28 C29 C30 120.0(2) . .
C28 C29 H29A 120.0 . .
C30 C29 H29A 120.0 . .
C29 C30 C29 117.3(3) . 2_656
C29 C30 C31 121.37(16) . .
C29 C30 C31 121.36(16) 2_656 .
C32 C31 C32 118.5(3) 2_656 .
C32 C31 C30 120.77(16) 2_656 .
C32 C31 C30 120.77(16) . .
C35 C32 C31 120.5(3) 2_666 .
C35 C32 H32A 119.8 2_666 .
C31 C32 H32A 119.8 . .
O3 C33 O3 122.4(3) 2_656 .
O3 C33 C34 118.80(16) 2_656 .
O3 C33 C34 118.80(16) . .
O3 C33 Ho1 61.20(16) 2_656 .
O3 C33 Ho1 61.20(16) . .
C34 C33 Ho1 180.0 . .
C35 C34 C35 119.0(3) . 2_656
C35 C34 C33 120.50(16) . .
C35 C34 C33 120.50(16) 2_656 .
C34 C35 C32 120.8(2) . 2_646
C34 C35 H35A 119.6 . .
C32 C35 H35A 119.6 2_646 .
C3 C4 C5 119.2(3) . .
C3 C4 H4A 120.4 . .
C5 C4 H4A 120.4 . .
C10 N2 C6 117.9(2) . .
C13 C12 C11 118.7(4) . .
C13 C12 H12A 120.6 . .
C11 C12 H12A 120.6 . .
C27 N4 C23 118.4(2) . .
C27 N4 Ho1 120.87(16) . .
C23 N4 Ho1 118.46(17) . .
C28 N5 C28 118.2(3) . 2_656
C28 N5 Ho1 120.89(15) . .
C28 N5 Ho1 120.89(15) 2_656 .
C22 O1 Ho1 92.20(17) . .
C22 O2 Ho1 94.15(17) . .
C33 O3 Ho1 91.10(17) . .

loop_
_geom_bond_atom_site_label_1
_geom_bond_atom_site_label_2
_geom_bond_distance
_geom_bond_site_symmetry_2
Ho1 O3 2.3721(18) 2_656
Ho1 O3 2.3721(18) .
Ho1 O2 2.416(2) .
Ho1 O2 2.416(2) 2_656
Ho1 O1 2.467(2) 2_656
Ho1 O1 2.467(2) .
Ho1 N4 2.475(2) .
Ho1 N4 2.475(2) 2_656
Ho1 N5 2.486(3) .
Ho1 C33 2.706(3) .
Ho1 C22 2.804(3) 2_656
Ho1 C22 2.804(3) .
C3 C2 1.367(6) .
C3 C4 1.379(5) .
C3 H3A 0.9300 .
C2 C1 1.372(6) .
C2 H2A 0.9300 .
C1 N1 1.335(5) .
C1 H1A 0.9300 .
N1 C5 1.336(4) .
C5 C4 1.386(5) .
C5 C6 1.479(4) .
C6 N2 1.344(4) .
C6 C7 1.391(4) .
C7 C8 1.386(4) .
C7 H7A 0.9300 .
C8 C9 1.391(4) .
C8 C18 1.485(4) .
C9 C10 1.392(4) .
C9 H9A 0.9300 .
C10 N2 1.334(4) .
C10 C11 1.498(4) .
C11 N3 1.331(5) .
C11 C12 1.379(5) .
N3 C15 1.352(5) .
C15 C14 1.359(7) .
C15 H15A 0.9300 .
C14 C13 1.348(8) .
C14 H14A 0.9300 .
C13 C12 1.373(6) .
C13 H13A 0.9300 .
C16 C17 1.384(4) .
C16 C21 1.389(4) .
C16 H16A 0.9300 .
C17 C18 1.393(4) .
C17 H17A 0.9300 .
C18 C19 1.393(4) .
C19 C20 1.382(4) .
C19 H19A 0.9300 .
C20 C21 1.380(4) .
C20 H20A 0.9300 .
C21 C22 1.508(4) .
C22 O1 1.242(4) .
C22 O2 1.260(4) .
C23 N4 1.341(3) .
C23 C24 1.370(4) .
C23 H23A 0.9300 .
C24 C25 1.369(5) .
C24 H24A 0.9300 .
C25 C26 1.383(4) .
C25 H25A 0.9300 .
C26 C27 1.388(4) .
C26 H26A 0.9300 .
C27 N4 1.337(3) .
C27 C28 1.492(3) .
C28 N5 1.349(3) .
C28 C29 1.382(4) .
C29 C30 1.395(3) .
C29 H29A 0.9300 .
C30 C29 1.395(3) 2_656
C30 C31 1.488(4) .
C31 C32 1.395(3) 2_656
C31 C32 1.395(3) .
C32 C35 1.384(4) 2_666
C32 H32A 0.9300 .
C33 O3 1.258(2) 2_656
C33 O3 1.258(2) .
C33 C34 1.499(5) .
C34 C35 1.382(3) .
C34 C35 1.382(3) 2_656
C35 C32 1.384(4) 2_646
C35 H35A 0.9300 .
C4 H4A 0.9300 .
C12 H12A 0.9300 .
N5 C28 1.349(3) 2_656
